data_1535917
loop_
_publ_author_name
'Vajenine, G.V.'
'Grzechnik, A.'
'Loa, I.'
'Syassen, K.'
'Simon, A.'
'Hanfland, M.'

_publ_section_title
;
 Interplay of metallic and ionic bonding in layered subnitrides AE2 N (AE
 = Ca, Sr, or Ba) under high pressure
;
_journal_name_full 'Comptes Rendus Chimie'
_journal_page_first 1897
_journal_page_last 1905
_journal_volume 8
_journal_year 2005
_chemical_formula_sum 'Ba2 N'
_space_group_IT_number 166
_symmetry_space_group_name_Hall '-R 3 2"'
_symmetry_space_group_name_H-M 'R -3 m :H'
_cell_angle_alpha 90
_cell_angle_beta 90
_cell_angle_gamma 120
_cell_formula_units_Z 3
_cell_length_a 3.9908
_cell_length_b 3.9908
_cell_length_c 22.079
_cell_volume 304.530
_citation_journal_id_ASTM CRCOCR
_cod_data_source_file Vajenine_CRCOCR_2005_1743.cif
_cod_data_source_block Ba2N1
_cod_original_cell_volume 304.5299
_cod_original_formula_sum 'Ba2 N1'
_cod_database_code 1535917

loop_
_symmetry_equiv_pos_as_xyz
x,y,z
-y,x-y,z
-x+y,-x,z
y,x,-z
-x,-x+y,-z
x-y,-y,-z
-x,-y,-z
y,-x+y,-z
x-y,x,-z
-y,-x,z
x,x-y,z
-x+y,y,z
x+2/3,y+1/3,z+1/3
-y+2/3,x-y+1/3,z+1/3
-x+y+2/3,-x+1/3,z+1/3
y+2/3,x+1/3,-z+1/3
-x+2/3,-x+y+1/3,-z+1/3
x-y+2/3,-y+1/3,-z+1/3
-x+2/3,-y+1/3,-z+1/3
y+2/3,-x+y+1/3,-z+1/3
x-y+2/3,x+1/3,-z+1/3
-y+2/3,-x+1/3,z+1/3
x+2/3,x-y+1/3,z+1/3
-x+y+2/3,y+1/3,z+1/3
x+1/3,y+2/3,z+2/3
-y+1/3,x-y+2/3,z+2/3
-x+y+1/3,-x+2/3,z+2/3
y+1/3,x+2/3,-z+2/3
-x+1/3,-x+y+2/3,-z+2/3
x-y+1/3,-y+2/3,-z+2/3
-x+1/3,-y+2/3,-z+2/3
y+1/3,-x+y+2/3,-z+2/3
x-y+1/3,x+2/3,-z+2/3
-y+1/3,-x+2/3,z+2/3
x+1/3,x-y+2/3,z+2/3
-x+y+1/3,y+2/3,z+2/3

loop_
_atom_site_label
_atom_site_type_symbol
_atom_site_fract_x
_atom_site_fract_y
_atom_site_fract_z
_atom_site_occupancy
_atom_site_U_iso_or_equiv
Ba1 Ba+2 0 0 0.2669 1 0.0
N1 N-4 0 0 0 1 0.0
